data_2219624
loop_
_publ_author_name
'Rafizadeh, Masoud'
'Derikvand, Zohreh'
'Nemati, Andya'

_publ_section_title
;2,6-Diaminopyridinium
 bis(4-hydroxypyridine-2,6-dicarboxylato-\k^3^<i>O</i>^2^,<i>N</i>,<i>O</i>^6^)ferrate(III)
 dihydrate
;
_journal_coeditor_code HY2152
_journal_issue 10
_journal_name_full 'Acta Crystallographica Section E'
_journal_page_first m1300
_journal_page_last m1301
_journal_paper_doi 10.1107/S1600536808029280
_journal_volume 64
_journal_year 2008
_chemical_formula_iupac '(C5 H8 N3) [Fe (C7 H3 N O5)2] , 2H2 O'
_chemical_formula_moiety 'C5 H8 N3 + , C14 H6 Fe N2 O10 - , 2H2 O'
_chemical_formula_sum 'C19 H18 Fe N5 O12'
_chemical_formula_weight 564.23
_chemical_name_systematic
;
2,6-Diaminopyridinium
bis(4-hydroxypyridine-2,6-dicarboxylato-
\k^3^<i>O</i>^2^,<i>N</i>,<i>O</i>^6^)ferrate(III) dihydrate
;
_space_group_IT_number 14
_symmetry_cell_setting monoclinic
_symmetry_space_group_name_Hall '-P 2yn'
_symmetry_space_group_name_H-M 'P 1 21/n 1'
_atom_sites_solution_hydrogens mixed
_atom_sites_solution_primary direct
_atom_sites_solution_secondary difmap
_audit_creation_method SHELXL97
_cell_angle_alpha 90.00
_cell_angle_beta 96.3710(10)
_cell_angle_gamma 90.00
_cell_formula_units_Z 4
_cell_length_a 6.9389(4)
_cell_length_b 20.8845(12)
_cell_length_c 14.9908(8)
_cell_measurement_reflns_used 4719
_cell_measurement_temperature 100(2)
_cell_measurement_theta_max 31.90
_cell_measurement_theta_min 2.38
_cell_volume 2159.0(2)
_computing_cell_refinement 'SAINT (Bruker, 2007)'
_computing_data_collection 'APEX2 (Bruker, 2007)'
_computing_data_reduction 'SAINT (Bruker, 2007)'
_computing_molecular_graphics 'SHELXTL (Sheldrick, 2008)'
_computing_publication_material 'SHELXTL (Sheldrick, 2008)'
_computing_structure_refinement 'SHELXTL (Sheldrick, 2008)'
_computing_structure_solution 'SHELXTL (Sheldrick, 2008)'
_diffrn_ambient_temperature 100(2)
_diffrn_measured_fraction_theta_full 0.996
_diffrn_measured_fraction_theta_max 0.996
_diffrn_measurement_device_type 'Bruker SMART APEXII CCD area-detector'
_diffrn_measurement_method '\f and \w scans'
_diffrn_radiation_monochromator graphite
_diffrn_radiation_source 'fine-focus sealed tube'
_diffrn_radiation_type MoK\a
_diffrn_radiation_wavelength 0.71073
_diffrn_reflns_av_R_equivalents 0.0732
_diffrn_reflns_av_sigmaI/netI 0.0693
_diffrn_reflns_limit_h_max 10
_diffrn_reflns_limit_h_min -10
_diffrn_reflns_limit_k_max 32
_diffrn_reflns_limit_k_min -31
_diffrn_reflns_limit_l_max 22
_diffrn_reflns_limit_l_min -22
_diffrn_reflns_number 33555
_diffrn_reflns_theta_full 33.08
_diffrn_reflns_theta_max 33.08
_diffrn_reflns_theta_min 1.68
_exptl_absorpt_coefficient_mu 0.780
_exptl_absorpt_correction_T_max 0.8597
_exptl_absorpt_correction_T_min 0.7456
_exptl_absorpt_correction_type multi-scan
_exptl_absorpt_process_details '(SADABS; Bruker, 2001)'
_exptl_crystal_colour colourless
_exptl_crystal_density_diffrn 1.736
_exptl_crystal_density_method 'not measured'
_exptl_crystal_description prism
_exptl_crystal_F_000 1156
_exptl_crystal_size_max 0.40
_exptl_crystal_size_mid 0.40
_exptl_crystal_size_min 0.20
_refine_diff_density_max 0.491
_refine_diff_density_min -0.612
_refine_ls_extinction_method none
_refine_ls_goodness_of_fit_ref 1.017
_refine_ls_hydrogen_treatment constr
_refine_ls_matrix_type full
_refine_ls_number_parameters 342
_refine_ls_number_reflns 8157
_refine_ls_number_restraints 0
_refine_ls_restrained_S_all 1.017
_refine_ls_R_factor_all 0.0812
_refine_ls_R_factor_gt 0.0453
_refine_ls_shift/su_max 0.001
_refine_ls_shift/su_mean 0.000
_refine_ls_structure_factor_coef Fsqd
_refine_ls_weighting_details 'calc w = 1/[\s^2^(Fo^2^)+(0.0425P)^2^+0.6357P] where P=(Fo^2^+2Fc^2^)/3'
_refine_ls_weighting_scheme calc
_refine_ls_wR_factor_gt 0.0944
_refine_ls_wR_factor_ref 0.1096
_reflns_number_gt 5648
_reflns_number_total 8157
_reflns_threshold_expression I>2\s(I)
_cod_data_source_file hy2152.cif
_cod_data_source_block I
_cod_original_sg_symbol_H-M 'P 21/n'
_cod_database_code 2219624
_cod_database_fobs_code 2219624

loop_
_symmetry_equiv_pos_as_xyz
'x, y, z'
'-x+1/2, y+1/2, -z+1/2'
'-x, -y, -z'
'x-1/2, -y-1/2, z-1/2'

loop_
_atom_site_type_symbol
_atom_site_label
_atom_site_fract_x
_atom_site_fract_y
_atom_site_fract_z
_atom_site_U_iso_or_equiv
_atom_site_adp_type
_atom_site_calc_flag
_atom_site_refinement_flags
_atom_site_occupancy
Fe Fe1 0.03345(4) 0.098201(12) 0.291874(16) 0.01147(7) Uani d . 1
O O1 0.18095(19) 0.01628(6) 0.33338(8) 0.0138(3) Uani d . 1
O O2 0.31460(19) -0.04217(6) 0.44867(9) 0.0154(3) Uani d . 1
O O3 -0.08559(19) 0.18304(6) 0.31759(8) 0.0147(3) Uani d . 1
O O4 -0.1601(2) 0.25261(6) 0.42183(9) 0.0164(3) Uani d . 1
O O5 0.1267(2) 0.11113(7) 0.70162(8) 0.0179(3) Uani d . 1
H H5 0.0929 0.1486 0.7156 0.041(8) Uiso d R 1
N N1 0.0599(2) 0.10213(7) 0.42918(9) 0.0104(3) Uani d . 1
C C1 0.2245(3) 0.00489(8) 0.41778(12) 0.0119(3) Uani d . 1
C C2 0.1537(3) 0.05567(8) 0.47787(11) 0.0105(3) Uani d . 1
C C3 0.1796(3) 0.05772(8) 0.56992(11) 0.0120(3) Uani d . 1
H H3A 0.2470 0.0246 0.6037 0.014 Uiso calc R 1
C C4 0.1027(3) 0.11076(8) 0.61299(12) 0.0120(3) Uani d . 1
C C5 0.0084(3) 0.15997(8) 0.56065(12) 0.0119(3) Uani d . 1
H H5A -0.0422 0.1965 0.5879 0.014 Uiso calc R 1
C C6 -0.0080(3) 0.15336(8) 0.46877(11) 0.0110(3) Uani d . 1
C C7 -0.0940(3) 0.20139(9) 0.39982(12) 0.0128(3) Uani d . 1
O O6 0.28312(19) 0.14151(6) 0.26334(8) 0.0149(3) Uani d . 1
O O7 0.4605(2) 0.17585(7) 0.15648(9) 0.0187(3) Uani d . 1
O O8 -0.2194(2) 0.05293(6) 0.25578(8) 0.0158(3) Uani d . 1
O O9 -0.4188(2) 0.01213(7) 0.14115(9) 0.0205(3) Uani d . 1
O O10 -0.0042(2) 0.09000(7) -0.11598(9) 0.0201(3) Uani d . 1
H H10 -0.1192 0.0795 -0.1361 0.039(8) Uiso d R 1
N N2 0.0277(2) 0.09017(7) 0.15604(10) 0.0117(3) Uani d . 1
C C8 0.3215(3) 0.14715(9) 0.18084(12) 0.0133(3) Uani d . 1
C C9 0.1707(3) 0.11574(8) 0.11447(12) 0.0120(3) Uani d . 1
C C10 0.1645(3) 0.11537(9) 0.02270(12) 0.0142(3) Uani d . 1
H H10A 0.2677 0.1328 -0.0063 0.017 Uiso calc R 1
C C11 0.0007(3) 0.08840(9) -0.02725(12) 0.0146(4) Uani d . 1
C C12 -0.1484(3) 0.06195(9) 0.01761(12) 0.0140(3) Uani d . 1
H H12A -0.2596 0.0432 -0.0148 0.017 Uiso calc R 1
C C13 -0.1279(3) 0.06408(9) 0.11011(12) 0.0129(3) Uani d . 1
C C14 -0.2708(3) 0.04000(9) 0.17213(12) 0.0144(3) Uani d . 1
N N3 0.0302(2) 0.33319(7) 0.07019(10) 0.0133(3) Uani d . 1
H H3N 0.0921 0.3714 0.0844 0.028(7) Uiso d R 1
N N4 0.0433(3) 0.30671(8) 0.22110(11) 0.0195(3) Uani d . 1
H H4NA 0.0914 0.3465 0.2380 0.045(8) Uiso d R 1
H H4NB -0.0055 0.2836 0.2658 0.051(9) Uiso d R 1
N N5 0.0395(2) 0.36729(8) -0.07645(10) 0.0154(3) Uani d . 1
H H5NA 0.0937 0.4051 -0.0543 0.029(7) Uiso d R 1
H H5NB -0.0126 0.3660 -0.1356 0.050(9) Uiso d R 1
C C15 -0.0200(3) 0.29254(9) 0.13517(12) 0.0140(3) Uani d . 1
C C16 -0.1329(3) 0.23951(9) 0.10904(13) 0.0160(4) Uani d . 1
H H16A -0.1734 0.2109 0.1526 0.019 Uiso calc R 1
C C17 -0.1855(3) 0.22903(9) 0.01850(13) 0.0164(4) Uani d . 1
H H17A -0.2638 0.1929 0.0006 0.020 Uiso calc R 1
C C18 -0.1282(3) 0.26914(9) -0.04682(13) 0.0151(4) Uani d . 1
H H18A -0.1615 0.2601 -0.1087 0.018 Uiso calc R 1
C C19 -0.01989(16) 0.32341(5) -0.01954(7) 0.0129(3) Uani d . 1
O O1W 0.05579(16) 0.21932(5) 0.77225(7) 0.0176(3) Uani d . 1
H H1WA 0.0359 0.2525 0.7396 0.042(8) Uiso d R 1
H H1WB 0.1458 0.2209 0.8155 0.057(10) Uiso d R 1
O O2W -0.3280(2) 0.06443(7) -0.21595(9) 0.0173(3) Uani d . 1
H H2WA -0.2977 0.0393 -0.2567 0.045(8) Uiso d R 1
H H2WB -0.4203 0.0440 -0.1961 0.066(11) Uiso d R 1

loop_
_atom_site_aniso_label
_atom_site_aniso_U_11
_atom_site_aniso_U_22
_atom_site_aniso_U_33
_atom_site_aniso_U_12
_atom_site_aniso_U_13
_atom_site_aniso_U_23
Fe1 0.01484(13) 0.01232(12) 0.00737(11) -0.00036(10) 0.00172(9) 0.00067(9)
O1 0.0191(7) 0.0131(6) 0.0095(6) 0.0017(5) 0.0023(5) -0.0006(5)
O2 0.0174(7) 0.0130(6) 0.0155(6) 0.0031(5) 0.0001(5) 0.0004(5)
O3 0.0197(7) 0.0144(6) 0.0101(6) 0.0022(5) 0.0022(5) 0.0020(5)
O4 0.0204(7) 0.0131(6) 0.0153(6) 0.0033(5) 0.0006(5) -0.0005(5)
O5 0.0292(8) 0.0171(7) 0.0073(6) 0.0023(6) 0.0018(5) -0.0009(5)
N1 0.0120(7) 0.0103(7) 0.0089(6) -0.0010(5) 0.0013(5) -0.0004(5)
C1 0.0124(8) 0.0108(8) 0.0129(8) -0.0026(6) 0.0026(6) -0.0005(6)
C2 0.0115(8) 0.0097(8) 0.0103(8) -0.0015(6) 0.0016(6) 0.0010(6)
C3 0.0135(8) 0.0110(8) 0.0113(8) -0.0023(6) 0.0010(6) 0.0026(6)
C4 0.0130(8) 0.0130(8) 0.0099(7) -0.0021(6) 0.0006(6) -0.0007(6)
C5 0.0137(8) 0.0106(8) 0.0119(8) -0.0021(6) 0.0032(6) -0.0004(6)
C6 0.0111(8) 0.0113(8) 0.0107(8) -0.0006(6) 0.0016(6) 0.0010(6)
C7 0.0131(8) 0.0130(8) 0.0124(8) -0.0009(7) 0.0023(6) 0.0000(6)
O6 0.0163(7) 0.0183(7) 0.0099(6) -0.0033(5) 0.0011(5) 0.0001(5)
O7 0.0185(7) 0.0222(7) 0.0157(6) -0.0068(6) 0.0034(5) 0.0009(5)
O8 0.0178(7) 0.0201(7) 0.0099(6) -0.0022(5) 0.0024(5) 0.0018(5)
O9 0.0177(7) 0.0250(8) 0.0184(7) -0.0080(6) 0.0001(5) 0.0000(6)
O10 0.0235(8) 0.0282(8) 0.0083(6) -0.0037(6) 0.0009(5) -0.0014(5)
N2 0.0138(7) 0.0113(7) 0.0101(7) -0.0003(6) 0.0013(5) 0.0008(5)
C8 0.0163(9) 0.0120(8) 0.0114(8) -0.0002(7) 0.0006(6) 0.0005(6)
C9 0.0140(8) 0.0109(8) 0.0116(8) -0.0003(6) 0.0035(6) 0.0005(6)
C10 0.0181(9) 0.0140(8) 0.0110(8) -0.0009(7) 0.0041(7) 0.0008(6)
C11 0.0208(9) 0.0130(8) 0.0102(8) 0.0013(7) 0.0024(7) -0.0011(6)
C12 0.0172(9) 0.0127(8) 0.0117(8) -0.0010(7) -0.0011(7) -0.0008(6)
C13 0.0158(9) 0.0107(8) 0.0124(8) -0.0005(7) 0.0022(7) -0.0001(6)
C14 0.0156(9) 0.0138(8) 0.0137(8) 0.0003(7) 0.0010(7) 0.0020(6)
N3 0.0132(7) 0.0133(7) 0.0132(7) 0.0000(6) 0.0012(6) 0.0014(6)
N4 0.0245(9) 0.0203(9) 0.0135(8) -0.0020(7) 0.0012(6) 0.0044(6)
N5 0.0178(8) 0.0167(8) 0.0114(7) -0.0017(6) 0.0010(6) -0.0002(6)
C15 0.0133(9) 0.0142(8) 0.0147(8) 0.0019(7) 0.0025(7) 0.0027(7)
C16 0.0158(9) 0.0126(8) 0.0201(9) 0.0023(7) 0.0034(7) 0.0036(7)
C17 0.0144(9) 0.0114(8) 0.0234(10) 0.0019(7) 0.0020(7) -0.0021(7)
C18 0.0153(9) 0.0146(9) 0.0155(8) 0.0020(7) 0.0023(7) -0.0023(7)
C19 0.0108(8) 0.0153(8) 0.0128(8) 0.0037(7) 0.0021(6) -0.0002(6)
O1W 0.0221(7) 0.0167(7) 0.0134(6) 0.0014(6) -0.0011(5) -0.0008(5)
O2W 0.0201(7) 0.0194(7) 0.0129(6) -0.0013(6) 0.0041(5) -0.0039(5)

loop_
_atom_type_symbol
_atom_type_description
_atom_type_scat_dispersion_real
_atom_type_scat_dispersion_imag
_atom_type_scat_source
C C 0.0033 0.0016 'International Tables Vol C Tables 4.2.6.8 and 6.1.1.4'
H H 0.0000 0.0000 'International Tables Vol C Tables 4.2.6.8 and 6.1.1.4'
N N 0.0061 0.0033 'International Tables Vol C Tables 4.2.6.8 and 6.1.1.4'
O O 0.0106 0.0060 'International Tables Vol C Tables 4.2.6.8 and 6.1.1.4'
Fe Fe 0.3463 0.8444 'International Tables Vol C Tables 4.2.6.8 and 6.1.1.4'

loop_
_geom_angle_atom_site_label_1
_geom_angle_atom_site_label_2
_geom_angle_atom_site_label_3
_geom_angle
_geom_angle_publ_flag
O3 Fe1 O8 95.80(6) y
O3 Fe1 N2 107.52(6) y
O8 Fe1 N2 76.88(6) y
O3 Fe1 O6 91.49(5) y
O8 Fe1 O6 152.40(5) y
N2 Fe1 O6 75.54(6) y
O3 Fe1 N1 76.40(5) y
O8 Fe1 N1 105.50(6) y
N2 Fe1 N1 175.34(6) y
O6 Fe1 N1 102.08(5) y
O3 Fe1 O1 151.34(5) y
O8 Fe1 O1 94.61(5) y
N2 Fe1 O1 100.83(5) y
O6 Fe1 O1 91.53(5) y
N1 Fe1 O1 75.10(5) y
C1 O1 Fe1 120.35(11) ?
C7 O3 Fe1 120.33(11) ?
C4 O5 H5 104.2 ?
C6 N1 C2 120.86(15) ?
C6 N1 Fe1 118.84(12) ?
C2 N1 Fe1 120.19(12) ?
O2 C1 O1 124.88(16) ?
O2 C1 C2 121.58(16) ?
O1 C1 C2 113.54(15) ?
N1 C2 C3 121.80(16) ?
N1 C2 C1 110.79(14) ?
C3 C2 C1 127.40(16) ?
C2 C3 C4 117.97(16) ?
C2 C3 H3A 121.0 ?
C4 C3 H3A 121.0 ?
O5 C4 C5 123.70(16) ?
O5 C4 C3 116.84(16) ?
C5 C4 C3 119.46(16) ?
C6 C5 C4 117.76(16) ?
C6 C5 H5A 121.1 ?
C4 C5 H5A 121.1 ?
N1 C6 C5 122.10(16) ?
N1 C6 C7 111.05(14) ?
C5 C6 C7 126.81(16) ?
O4 C7 O3 124.87(17) ?
O4 C7 C6 121.74(16) ?
O3 C7 C6 113.38(15) ?
C8 O6 Fe1 120.52(12) ?
C14 O8 Fe1 119.79(12) ?
C11 O10 H10 105.5 ?
C13 N2 C9 121.52(15) ?
C13 N2 Fe1 118.37(12) ?
C9 N2 Fe1 119.87(12) ?
O7 C8 O6 125.40(17) ?
O7 C8 C9 121.77(16) ?
O6 C8 C9 112.80(15) ?
N2 C9 C10 121.45(17) ?
N2 C9 C8 111.18(15) ?
C10 C9 C8 127.24(16) ?
C9 C10 C11 117.99(17) ?
C9 C10 H10A 121.0 ?
C11 C10 H10A 121.0 ?
O10 C11 C10 116.88(17) ?
O10 C11 C12 123.40(17) ?
C10 C11 C12 119.72(16) ?
C13 C12 C11 117.96(17) ?
C13 C12 H12A 121.0 ?
C11 C12 H12A 121.0 ?
N2 C13 C12 121.36(17) ?
N2 C13 C14 111.48(15) ?
C12 C13 C14 127.15(17) ?
O9 C14 O8 126.56(17) ?
O9 C14 C13 120.12(16) ?
O8 C14 C13 113.32(16) ?
C15 N3 C19 123.48(15) ?
C15 N3 H3N 121.5 ?
C19 N3 H3N 114.8 ?
C15 N4 H4NA 122.1 ?
C15 N4 H4NB 118.2 ?
H4NA N4 H4NB 115.2 ?
C19 N5 H5NA 119.7 ?
C19 N5 H5NB 118.4 ?
H5NA N5 H5NB 118.3 ?
N4 C15 N3 117.61(17) ?
N4 C15 C16 124.00(17) ?
N3 C15 C16 118.39(17) ?
C17 C16 C15 118.84(17) ?
C17 C16 H16A 120.6 ?
C15 C16 H16A 120.6 ?
C18 C17 C16 122.33(18) ?
C18 C17 H17A 118.8 ?
C16 C17 H17A 118.8 ?
C17 C18 C19 118.23(16) ?
C17 C18 H18A 120.9 ?
C19 C18 H18A 120.9 ?
N5 C19 N3 117.33(12) ?
N5 C19 C18 124.01(13) ?
N3 C19 C18 118.66(13) ?
H1WA O1W H1WB 117.8 ?
H2WA O2W H2WB 101.4 ?

loop_
_geom_bond_atom_site_label_1
_geom_bond_atom_site_label_2
_geom_bond_distance
_geom_bond_publ_flag
Fe1 O3 2.0101(13) y
Fe1 O8 2.0135(14) y
Fe1 N2 2.0392(15) y
Fe1 O6 2.0413(13) y
Fe1 N1 2.0478(14) y
Fe1 O1 2.0544(13) y
O1 C1 1.290(2) ?
O2 C1 1.227(2) ?
O3 C7 1.298(2) ?
O4 C7 1.224(2) ?
O5 C4 1.321(2) ?
O5 H5 0.8501 ?
N1 C6 1.335(2) ?
N1 C2 1.339(2) ?
C1 C2 1.509(2) ?
C2 C3 1.372(2) ?
C3 C4 1.416(2) ?
C3 H3A 0.9500 ?
C4 C5 1.409(2) ?
C5 C6 1.376(2) ?
C5 H5A 0.9500 ?
C6 C7 1.514(2) ?
O6 C8 1.299(2) ?
O7 C8 1.225(2) ?
O8 C14 1.294(2) ?
O9 C14 1.226(2) ?
O10 C11 1.327(2) ?
O10 H10 0.8500 ?
N2 C13 1.331(2) ?
N2 C9 1.340(2) ?
C8 C9 1.511(3) ?
C9 C10 1.372(2) ?
C10 C11 1.407(3) ?
C10 H10A 0.9500 ?
C11 C12 1.408(3) ?
C12 C13 1.379(2) ?
C12 H12A 0.9500 ?
C13 C14 1.518(3) ?
N3 C15 1.366(2) ?
N3 C19 1.3668(18) ?
N3 H3N 0.9200 ?
N4 C15 1.347(2) ?
N4 H4NA 0.9200 ?
N4 H4NB 0.9200 ?
N5 C19 1.3475(19) ?
N5 H5NA 0.9200 ?
N5 H5NB 0.9199 ?
C15 C16 1.388(3) ?
C16 C17 1.383(3) ?
C16 H16A 0.9500 ?
C17 C18 1.380(3) ?
C17 H17A 0.9500 ?
C18 C19 1.396(2) ?
C18 H18A 0.9500 ?
O1W H1WA 0.8499 ?
O1W H1WB 0.8500 ?
O2W H2WA 0.8500 ?
O2W H2WB 0.8499 ?

loop_
_geom_hbond_atom_site_label_D
_geom_hbond_atom_site_label_H
_geom_hbond_atom_site_label_A
_geom_hbond_site_symmetry_A
_geom_hbond_distance_DH
_geom_hbond_distance_HA
_geom_hbond_distance_DA
_geom_hbond_angle_DHA
_geom_hbond_publ_flag
N3 H3N O2 2_555 0.92 2.00 2.8431(19) 152 yes
N4 H4NA O2W 4_666 0.92 2.04 2.957(2) 173 yes
N4 H4NB O3 . 0.92 2.33 3.139(2) 147 yes
O5 H5 O1W . 0.85 1.74 2.566(2) 164 yes
O10 H10 O2W . 0.85 1.80 2.614(2) 159 yes
N5 H5NA O2 2_555 0.92 1.98 2.800(2) 148 yes
N5 H5NB O6 4_565 0.92 1.96 2.832(2) 157 yes
O1W H1WA O7 4_566 0.85 1.98 2.826(2) 173 yes
O1W H1WB O4 4_666 0.85 2.05 2.877(2) 166 yes
O2W H2WA O1 3_555 0.85 1.88 2.716(2) 168 yes
O2W H2WB O9 3_455 0.85 1.87 2.709(2) 168 yes
C16 H16A O3 1_555 0.95 2.55 3.323(2) 139 yes

loop_
_geom_torsion_atom_site_label_1
_geom_torsion_atom_site_label_2
_geom_torsion_atom_site_label_3
_geom_torsion_atom_site_label_4
_geom_torsion
O3 Fe1 O1 C1 4.9(2)
O8 Fe1 O1 C1 -106.13(13)
N2 Fe1 O1 C1 176.37(13)
O6 Fe1 O1 C1 100.80(13)
N1 Fe1 O1 C1 -1.29(13)
O8 Fe1 O3 C7 104.38(13)
N2 Fe1 O3 C7 -177.58(13)
O6 Fe1 O3 C7 -102.28(13)
N1 Fe1 O3 C7 -0.21(13)
O1 Fe1 O3 C7 -6.4(2)
O3 Fe1 N1 C6 0.52(13)
O8 Fe1 N1 C6 -91.82(14)
O6 Fe1 N1 C6 89.12(14)
O1 Fe1 N1 C6 177.47(14)
O3 Fe1 N1 C2 -175.72(14)
O8 Fe1 N1 C2 91.94(14)
O6 Fe1 N1 C2 -87.13(14)
O1 Fe1 N1 C2 1.22(13)
Fe1 O1 C1 O2 -178.87(14)
Fe1 O1 C1 C2 1.16(19)
C6 N1 C2 C3 1.7(3)
Fe1 N1 C2 C3 177.91(13)
C6 N1 C2 C1 -177.17(15)
Fe1 N1 C2 C1 -1.00(19)
O2 C1 C2 N1 179.93(16)
O1 C1 C2 N1 -0.1(2)
O2 C1 C2 C3 1.1(3)
O1 C1 C2 C3 -178.93(17)
N1 C2 C3 C4 0.3(3)
C1 C2 C3 C4 179.06(17)
C2 C3 C4 O5 178.92(16)
C2 C3 C4 C5 -1.8(3)
O5 C4 C5 C6 -179.53(17)
C3 C4 C5 C6 1.3(3)
C2 N1 C6 C5 -2.4(3)
Fe1 N1 C6 C5 -178.57(13)
C2 N1 C6 C7 175.52(15)
Fe1 N1 C6 C7 -0.69(19)
C4 C5 C6 N1 0.8(3)
C4 C5 C6 C7 -176.72(17)
Fe1 O3 C7 O4 178.48(14)
Fe1 O3 C7 C6 -0.1(2)
N1 C6 C7 O4 -178.12(17)
C5 C6 C7 O4 -0.4(3)
N1 C6 C7 O3 0.5(2)
C5 C6 C7 O3 178.25(17)
O3 Fe1 O6 C8 -104.91(13)
O8 Fe1 O6 C8 0.6(2)
N2 Fe1 O6 C8 2.80(13)
N1 Fe1 O6 C8 178.68(13)
O1 Fe1 O6 C8 103.59(13)
O3 Fe1 O8 C14 106.46(14)
N2 Fe1 O8 C14 -0.21(13)
O6 Fe1 O8 C14 1.9(2)
N1 Fe1 O8 C14 -176.08(13)
O1 Fe1 O8 C14 -100.28(14)
O3 Fe1 N2 C13 -89.32(14)
O8 Fe1 N2 C13 2.70(13)
O6 Fe1 N2 C13 -176.26(14)
O1 Fe1 N2 C13 94.96(14)
O3 Fe1 N2 C9 85.10(14)
O8 Fe1 N2 C9 177.12(15)
O6 Fe1 N2 C9 -1.85(13)
O1 Fe1 N2 C9 -90.63(14)
Fe1 O6 C8 O7 175.02(15)
Fe1 O6 C8 C9 -3.1(2)
C13 N2 C9 C10 -0.9(3)
Fe1 N2 C9 C10 -175.18(13)
C13 N2 C9 C8 175.08(16)
Fe1 N2 C9 C8 0.8(2)
O7 C8 C9 N2 -176.81(17)
O6 C8 C9 N2 1.4(2)
O7 C8 C9 C10 -1.1(3)
O6 C8 C9 C10 177.16(17)
N2 C9 C10 C11 1.3(3)
C8 C9 C10 C11 -174.01(17)
C9 C10 C11 C12 -1.1(3)
O10 C11 C12 C13 -178.96(17)
C10 C11 C12 C13 0.5(3)
C9 N2 C13 C12 0.3(3)
Fe1 N2 C13 C12 174.63(13)
C9 N2 C13 C14 -178.61(16)
Fe1 N2 C13 C14 -4.3(2)
C11 C12 C13 N2 -0.1(3)
C11 C12 C13 C14 178.62(17)
Fe1 O8 C14 O9 179.03(15)
Fe1 O8 C14 C13 -1.9(2)
N2 C13 C14 O9 -176.93(17)
C12 C13 C14 O9 4.2(3)
N2 C13 C14 O8 3.9(2)
C12 C13 C14 O8 -174.90(18)
C19 N3 C15 N4 178.12(15)
C19 N3 C15 C16 -2.1(3)
N4 C15 C16 C17 -178.46(18)
N3 C15 C16 C17 1.7(3)
C15 C16 C17 C18 0.6(3)
C16 C17 C18 C19 -2.6(3)
C15 N3 C19 N5 -179.87(16)
C15 N3 C19 C18 0.0(2)
C17 C18 C19 N5 -177.84(16)
C17 C18 C19 N3 2.3(2)
